data_2243462
loop_
_publ_author_name
'Twamley, Brendan'
'O'Boyle, Niamh M.'
'Meegan, Mary J.'

_publ_section_title
;
 Azetidin-2-ones: structures of antimitotic compounds based on the
 1-(3,4,5-trimethoxyphenyl)azetidin-2-one core
;
_journal_coeditor_code ZL2789
_journal_issue 8
_journal_name_full 'Acta Crystallographica Section E'
_journal_page_first 1187
_journal_page_last 1194
_journal_paper_doi 10.1107/S2056989020008555
_journal_volume 76
_journal_year 2020
_chemical_formula_iupac 'C23 H23 N O6'
_chemical_formula_moiety 'C23 H23 N O6'
_chemical_formula_sum 'C23 H23 N O6'
_chemical_formula_weight 409.42
_chemical_name_systematic
;
3-(Furan-2-yl)-4-(4-methoxyphenyl)-1-(3,4,5-trimethoxyphenyl)azetidin-2-one
;
_space_group_crystal_system monoclinic
_space_group_IT_number 14
_space_group_name_Hall '-P 2ybc'
_space_group_name_H-M_alt 'P 1 21/c 1'
_atom_sites_solution_hydrogens geom
_audit_creation_method
;
Olex2 1.2
(compiled 2018.05.29 svn.r3508 for OlexSys, GUI svn.r5506)
;
_cell_angle_alpha 90
_cell_angle_beta 101.0705(18)
_cell_angle_gamma 90
_cell_formula_units_Z 8
_cell_length_a 19.794(2)
_cell_length_b 9.1396(9)
_cell_length_c 23.161(2)
_cell_measurement_reflns_used 9712
_cell_measurement_temperature 100(2)
_cell_measurement_theta_max 26.06
_cell_measurement_theta_min 2.24
_cell_volume 4112.1(7)
_computing_cell_refinement
;
SAINT (Bruker, 2016)
;
_computing_data_collection
;
APEX3 (Bruker, 2017)
;
_computing_data_reduction
;
SAINT (Bruker, 2016)
;
_computing_molecular_graphics
;
<i>OLEX2</i> (Dolomanov <i>et al.</i>,  2009)
;
_computing_publication_material
;
<i>OLEX2</i> (Dolomanov <i>et al.</i>,  2009)
;
_computing_structure_refinement
;
SHELXL (Sheldrick, 2015b)
;
_computing_structure_solution
;
SHELXT (Sheldrick, 2015a)
;
_diffrn_ambient_temperature 100(2)
_diffrn_detector 'Bruker APEX2 area detector'
_diffrn_detector_area_resol_mean 8.33
_diffrn_measured_fraction_theta_full 0.994
_diffrn_measured_fraction_theta_max 0.988
_diffrn_measurement_device 'Kappa diffractometer'
_diffrn_measurement_device_type 'Bruker APEXII Kappa Duo'
_diffrn_measurement_method '\w and \f scans'
_diffrn_radiation_monochromator graphite
_diffrn_radiation_probe x-ray
_diffrn_radiation_type MoK\a
_diffrn_radiation_wavelength 0.71073
_diffrn_reflns_av_R_equivalents 0.0914
_diffrn_reflns_av_unetI/netI 0.0416
_diffrn_reflns_limit_h_max 24
_diffrn_reflns_limit_h_min -24
_diffrn_reflns_limit_k_max 11
_diffrn_reflns_limit_k_min -11
_diffrn_reflns_limit_l_max 28
_diffrn_reflns_limit_l_min -28
_diffrn_reflns_number 104383
_diffrn_reflns_theta_full 25.242
_diffrn_reflns_theta_max 26.095
_diffrn_reflns_theta_min 1.792
_diffrn_source 'standard sealed X-ray tube'
_diffrn_standards_number 0
_exptl_absorpt_coefficient_mu 0.096
_exptl_absorpt_correction_T_max 0.7453
_exptl_absorpt_correction_T_min 0.6597
_exptl_absorpt_correction_type multi-scan
_exptl_absorpt_process_details
;
(SADABS; Bruker, 2016)
;
_exptl_crystal_colour colourless
_exptl_crystal_density_diffrn 1.323
_exptl_crystal_density_method 'not measured'
_exptl_crystal_description block
_exptl_crystal_F_000 1728
_exptl_crystal_size_max 0.42
_exptl_crystal_size_mid 0.3
_exptl_crystal_size_min 0.04
_refine_diff_density_max 0.249
_refine_diff_density_min -0.249
_refine_ls_extinction_coef 0.00110(18)
_refine_ls_extinction_expression Fc^*^=kFc[1+0.001xFc^2^\l^3^/sin(2\q)]^-1/4^
_refine_ls_extinction_method
;
SHELXL (Sheldrick, 2015b)
;
_refine_ls_goodness_of_fit_ref 1.079
_refine_ls_hydrogen_treatment constr
_refine_ls_matrix_type full
_refine_ls_number_parameters 550
_refine_ls_number_reflns 8072
_refine_ls_number_restraints 0
_refine_ls_restrained_S_all 1.079
_refine_ls_R_factor_all 0.0852
_refine_ls_R_factor_gt 0.0562
_refine_ls_shift/su_max 0.000
_refine_ls_shift/su_mean 0.000
_refine_ls_structure_factor_coef Fsqd
_refine_ls_weighting_details 'w=1/[\s^2^(Fo^2^)+(0.0339P)^2^+3.2926P] where P=(Fo^2^+2Fc^2^)/3'
_refine_ls_weighting_scheme calc
_refine_ls_wR_factor_gt 0.1030
_refine_ls_wR_factor_ref 0.1119
_reflns_number_gt 5950
_reflns_number_total 8072
_reflns_threshold_expression 'I > 2\s(I)'
_cod_data_source_file zl2789sup1.cif
_cod_data_source_block 2
_cod_original_cell_volume 4112.0(7)
_cod_database_code 2243462
_shelx_space_group_comment
;
The symmetry employed for this shelxl refinement is uniquely defined
by the following loop, which should always be used as a source of
symmetry information in preference to the above space-group names.
They are only intended as comments.
;
_shelx_estimated_absorpt_t_min 0.961
_shelx_estimated_absorpt_t_max 0.996

loop_
_space_group_symop_operation_xyz
'x, y, z'
'-x, y+1/2, -z+1/2'
'-x, -y, -z'
'x, -y-1/2, z-1/2'

loop_
_atom_site_type_symbol
_atom_site_label
_atom_site_fract_x
_atom_site_fract_y
_atom_site_fract_z
_atom_site_U_iso_or_equiv
_atom_site_adp_type
_atom_site_calc_flag
_atom_site_occupancy
_atom_site_disorder_assembly
_atom_site_disorder_group
C C2 0.47248(11) 0.3915(2) 0.20698(9) 0.0191(4) Uani d 1 . .
C C3 0.54420(10) 0.3731(2) 0.19170(9) 0.0197(4) Uani d 1 . .
H H3 0.567145 0.469890 0.189674 0.024 Uiso calc 1 . .
C C4 0.56531(10) 0.3031(2) 0.25452(9) 0.0192(4) Uani d 1 . .
H H4 0.573621 0.195483 0.252203 0.023 Uiso calc 1 . .
C C5 0.46055(10) 0.3049(2) 0.30884(9) 0.0190(4) Uani d 1 . .
C C6 0.49630(10) 0.2258(2) 0.35596(9) 0.0186(4) Uani d 1 . .
H H6 0.542512 0.196365 0.356850 0.022 Uiso calc 1 . .
C C7 0.46335(11) 0.1905(2) 0.40192(9) 0.0200(5) Uani d 1 . .
C C8 0.39586(11) 0.2346(2) 0.40053(9) 0.0219(5) Uani d 1 . .
C C9 0.36241(10) 0.3206(2) 0.35366(9) 0.0226(5) Uani d 1 . .
C C10 0.39389(10) 0.3545(2) 0.30683(9) 0.0208(5) Uani d 1 . .
H H10 0.370564 0.410008 0.274372 0.025 Uiso calc 1 . .
C C12 0.56294(11) 0.0660(2) 0.45217(10) 0.0265(5) Uani d 1 . .
H H12A 0.592766 0.151371 0.451573 0.040 Uiso calc 1 . .
H H12B 0.564784 0.003971 0.417994 0.040 Uiso calc 1 . .
H H12C 0.578719 0.010074 0.488339 0.040 Uiso calc 1 . .
C C14 0.36424(13) 0.2922(3) 0.49058(10) 0.0351(6) Uani d 1 . .
H H14A 0.412296 0.307489 0.509826 0.053 Uiso calc 1 . .
H H14B 0.338187 0.254135 0.519289 0.053 Uiso calc 1 . .
H H14C 0.344203 0.385328 0.474793 0.053 Uiso calc 1 . .
C C16 0.26548(12) 0.4684(3) 0.31493(11) 0.0346(6) Uani d 1 . .
H H16A 0.294965 0.554720 0.315525 0.052 Uiso calc 1 . .
H H16B 0.221075 0.497658 0.324055 0.052 Uiso calc 1 . .
H H16C 0.258105 0.423415 0.275804 0.052 Uiso calc 1 . .
C C18 0.62031(10) 0.3758(2) 0.29826(9) 0.0190(4) Uani d 1 . .
C C19 0.61448(10) 0.5225(2) 0.31302(9) 0.0220(5) Uani d 1 . .
H H19 0.575634 0.577145 0.294165 0.026 Uiso calc 1 . .
C C20 0.66395(11) 0.5896(2) 0.35439(10) 0.0240(5) Uani d 1 . .
H H20 0.658855 0.689345 0.364289 0.029 Uiso calc 1 . .
C C21 0.72133(11) 0.5111(2) 0.38163(9) 0.0230(5) Uani d 1 . .
C C22 0.72891(11) 0.3664(2) 0.36712(10) 0.0267(5) Uani d 1 . .
H H22 0.768502 0.312916 0.385176 0.032 Uiso calc 1 . .
C C23 0.67788(11) 0.2997(2) 0.32570(10) 0.0248(5) Uani d 1 . .
H H23 0.682772 0.199631 0.316130 0.030 Uiso calc 1 . .
C C25 0.83308(12) 0.5203(3) 0.44327(11) 0.0376(6) Uani d 1 . .
H H25A 0.862093 0.586967 0.470516 0.056 Uiso calc 1 . .
H H25B 0.854927 0.500759 0.409499 0.056 Uiso calc 1 . .
H H25C 0.827427 0.428161 0.463481 0.056 Uiso calc 1 . .
C C26 0.54927(10) 0.2819(2) 0.14043(9) 0.0204(5) Uani d 1 . .
C C28 0.52460(12) 0.0841(2) 0.08710(10) 0.0274(5) Uani d 1 . .
H H28 0.506039 -0.008412 0.073696 0.033 Uiso calc 1 . .
C C29 0.56570(11) 0.1641(2) 0.06038(10) 0.0276(5) Uani d 1 . .
H H29 0.580973 0.140432 0.025057 0.033 Uiso calc 1 . .
C C30 0.58228(11) 0.2926(2) 0.09538(9) 0.0257(5) Uani d 1 . .
H H30 0.611211 0.370625 0.088044 0.031 Uiso calc 1 . .
N N1 0.49383(8) 0.33475(18) 0.26178(7) 0.0186(4) Uani d 1 . .
O O11 0.49377(7) 0.11359(16) 0.45011(6) 0.0243(3) Uani d 1 . .
O O13 0.36136(7) 0.18958(17) 0.44377(6) 0.0274(4) Uani d 1 . .
O O15 0.29799(7) 0.36539(18) 0.35776(7) 0.0299(4) Uani d 1 . .
O O17 0.41698(7) 0.43656(16) 0.18205(6) 0.0233(3) Uani d 1 . .
O O24 0.76701(7) 0.58592(17) 0.42327(7) 0.0283(4) Uani d 1 . .
O O27 0.51283(7) 0.15338(16) 0.13638(6) 0.0262(4) Uani d 1 . .
C C2A 0.01341(11) 0.9003(2) 0.19312(10) 0.0235(5) Uani d 1 . .
C C3A -0.06450(10) 0.8773(2) 0.17615(9) 0.0238(5) Uani d 1 . .
H H3A -0.089512 0.972865 0.172892 0.029 Uiso calc 1 . .
C C4A -0.05884(10) 0.8100(2) 0.23922(9) 0.0221(5) Uani d 1 . .
H H4A -0.064913 0.701345 0.237090 0.027 Uiso calc 1 . .
C C5A 0.06718(10) 0.8324(2) 0.29907(9) 0.0222(5) Uani d 1 . .
C C6A 0.05023(11) 0.7687(2) 0.34848(10) 0.0246(5) Uani d 1 . .
H H6A 0.004496 0.736727 0.348188 0.030 Uiso calc 1 . .
C C7A 0.10090(11) 0.7520(2) 0.39857(10) 0.0263(5) Uani d 1 . .
C C8A 0.16773(11) 0.7963(2) 0.39858(10) 0.0276(5) Uani d 1 . .
C C9A 0.18367(11) 0.8617(2) 0.34839(10) 0.0272(5) Uani d 1 . .
C C10A 0.13357(10) 0.8799(2) 0.29815(10) 0.0243(5) Uani d 1 . .
H H10A 0.144426 0.923947 0.263904 0.029 Uiso calc 1 . .
C C12A 0.01940(13) 0.6680(3) 0.45433(11) 0.0419(6) Uani d 1 . .
H H12D 0.017145 0.638564 0.494599 0.063 Uiso calc 1 . .
H H12E 0.000957 0.589440 0.427025 0.063 Uiso calc 1 . .
H H12F -0.007888 0.757043 0.444148 0.063 Uiso calc 1 . .
C C14A 0.25700(12) 0.6580(3) 0.45336(11) 0.0379(6) Uani d 1 . .
H H14D 0.285078 0.660480 0.422828 0.057 Uiso calc 1 . .
H H14E 0.226759 0.572192 0.447434 0.057 Uiso calc 1 . .
H H14F 0.287129 0.652246 0.492163 0.057 Uiso calc 1 . .
C C16A 0.26520(12) 0.9975(3) 0.30756(12) 0.0381(6) Uani d 1 . .
H H16D 0.257857 0.942833 0.270470 0.057 Uiso calc 1 . .
H H16E 0.313269 1.029574 0.317547 0.057 Uiso calc 1 . .
H H16F 0.234848 1.083105 0.303271 0.057 Uiso calc 1 . .
C C18A -0.09903(10) 0.8755(2) 0.28105(9) 0.0214(5) Uani d 1 . .
C C19A -0.09323(11) 1.0232(2) 0.29593(11) 0.0289(5) Uani d 1 . .
H H19A -0.064140 1.084194 0.278196 0.035 Uiso calc 1 . .
C C20A -0.12873(11) 1.0823(2) 0.33575(11) 0.0312(6) Uani d 1 . .
H H20A -0.124086 1.183340 0.345306 0.037 Uiso calc 1 . .
C C21A -0.17135(11) 0.9945(2) 0.36199(10) 0.0246(5) Uani d 1 . .
C C22A -0.17905(11) 0.8480(2) 0.34707(10) 0.0243(5) Uani d 1 . .
H H22A -0.209307 0.787966 0.363932 0.029 Uiso calc 1 . .
C C23A -0.14226(10) 0.7898(2) 0.30737(9) 0.0233(5) Uani d 1 . .
H H23A -0.146783 0.688701 0.297950 0.028 Uiso calc 1 . .
C C25A -0.25363(12) 0.9820(3) 0.42498(11) 0.0310(5) Uani d 1 . .
H H25D -0.233899 0.890512 0.442831 0.046 Uiso calc 1 . .
H H25E -0.292126 0.959781 0.392753 0.046 Uiso calc 1 . .
H H25F -0.270186 1.041064 0.454722 0.046 Uiso calc 1 . .
C C26A -0.09111(11) 0.7821(2) 0.12535(10) 0.0250(5) Uani d 1 . .
C C28A -0.17691(13) 0.6706(3) 0.06858(11) 0.0385(6) Uani d 1 . .
H H28A -0.222141 0.639372 0.051626 0.046 Uiso calc 1 . .
C C29A -0.11983(13) 0.6254(3) 0.05174(11) 0.0361(6) Uani d 1 . .
H H29A -0.116986 0.558946 0.020772 0.043 Uiso calc 1 . .
C C30A -0.06364(13) 0.6962(3) 0.08924(11) 0.0356(6) Uani d 1 . .
H H30A -0.016085 0.684579 0.088640 0.043 Uiso calc 1 . .
N N1A 0.01505(8) 0.84972(19) 0.24877(8) 0.0220(4) Uani d 1 . .
O O11A 0.08906(8) 0.69564(19) 0.45029(7) 0.0363(4) Uani d 1 . .
O O13A 0.21642(8) 0.78714(19) 0.44995(7) 0.0371(4) Uani d 1 . .
O O15A 0.25015(8) 0.90595(19) 0.35308(7) 0.0346(4) Uani d 1 . .
O O17A 0.05790(7) 0.94552(17) 0.16854(7) 0.0293(4) Uani d 1 . .
O O24A -0.20227(8) 1.06133(17) 0.40262(7) 0.0320(4) Uani d 1 . .
O O27A -0.16117(8) 0.7684(2) 0.11372(7) 0.0379(4) Uani d 1 . .

loop_
_atom_site_aniso_label
_atom_site_aniso_U_11
_atom_site_aniso_U_22
_atom_site_aniso_U_33
_atom_site_aniso_U_12
_atom_site_aniso_U_13
_atom_site_aniso_U_23
C2 0.0248(11) 0.0146(10) 0.0181(11) -0.0017(9) 0.0052(9) -0.0009(9)
C3 0.0215(11) 0.0187(10) 0.0193(11) 0.0014(8) 0.0051(9) 0.0039(9)
C4 0.0223(11) 0.0178(10) 0.0193(11) 0.0023(8) 0.0084(9) 0.0037(9)
C5 0.0231(11) 0.0171(10) 0.0174(11) -0.0063(8) 0.0054(9) -0.0045(9)
C6 0.0220(11) 0.0166(10) 0.0179(11) -0.0029(8) 0.0052(9) -0.0023(9)
C7 0.0276(12) 0.0160(10) 0.0165(11) -0.0047(8) 0.0046(9) -0.0017(9)
C8 0.0258(12) 0.0240(11) 0.0174(11) -0.0073(9) 0.0083(9) -0.0016(9)
C9 0.0168(11) 0.0269(12) 0.0243(12) -0.0059(9) 0.0047(9) -0.0048(10)
C10 0.0207(11) 0.0226(11) 0.0183(11) -0.0033(9) 0.0020(9) -0.0005(9)
C12 0.0312(12) 0.0304(12) 0.0183(12) 0.0048(10) 0.0060(9) 0.0039(10)
C14 0.0405(14) 0.0417(15) 0.0264(13) -0.0054(11) 0.0150(11) -0.0070(11)
C16 0.0228(12) 0.0516(16) 0.0291(14) 0.0048(11) 0.0041(10) 0.0026(12)
C18 0.0203(11) 0.0199(11) 0.0181(11) 0.0007(8) 0.0068(8) 0.0037(9)
C19 0.0196(11) 0.0213(11) 0.0246(12) 0.0047(9) 0.0033(9) 0.0036(9)
C20 0.0258(12) 0.0204(11) 0.0257(12) 0.0020(9) 0.0043(9) 0.0006(9)
C21 0.0216(11) 0.0261(12) 0.0214(12) -0.0035(9) 0.0042(9) 0.0044(9)
C22 0.0227(11) 0.0255(12) 0.0306(13) 0.0058(9) 0.0018(10) 0.0084(10)
C23 0.0283(12) 0.0194(11) 0.0271(12) 0.0047(9) 0.0067(10) 0.0044(9)
C25 0.0261(13) 0.0438(15) 0.0379(15) 0.0004(11) -0.0068(11) 0.0047(12)
C26 0.0203(11) 0.0187(11) 0.0221(11) 0.0013(8) 0.0041(9) 0.0031(9)
C28 0.0359(13) 0.0240(12) 0.0214(12) 0.0018(10) 0.0031(10) -0.0033(10)
C29 0.0329(13) 0.0306(12) 0.0201(12) 0.0045(10) 0.0068(10) -0.0005(10)
C30 0.0271(12) 0.0287(12) 0.0229(12) -0.0019(9) 0.0088(10) 0.0024(10)
N1 0.0189(9) 0.0195(9) 0.0182(9) -0.0007(7) 0.0054(7) 0.0020(7)
O11 0.0283(8) 0.0265(8) 0.0189(8) 0.0012(6) 0.0066(6) 0.0039(7)
O13 0.0299(8) 0.0343(9) 0.0208(8) -0.0075(7) 0.0116(7) 0.0000(7)
O15 0.0195(8) 0.0453(10) 0.0254(9) -0.0007(7) 0.0059(6) 0.0033(7)
O17 0.0218(8) 0.0253(8) 0.0227(8) 0.0014(6) 0.0038(6) 0.0045(6)
O24 0.0240(8) 0.0291(9) 0.0283(9) -0.0020(7) -0.0037(7) 0.0040(7)
O27 0.0327(9) 0.0227(8) 0.0252(9) -0.0032(7) 0.0099(7) -0.0005(7)
C2A 0.0229(11) 0.0211(11) 0.0263(13) 0.0016(9) 0.0048(10) -0.0006(10)
C3A 0.0195(11) 0.0259(11) 0.0261(12) 0.0007(9) 0.0046(9) 0.0036(10)
C4A 0.0181(11) 0.0226(11) 0.0245(12) -0.0004(9) 0.0010(9) 0.0027(9)
C5A 0.0202(11) 0.0206(11) 0.0243(12) 0.0030(8) 0.0006(9) -0.0029(9)
C6A 0.0206(11) 0.0237(11) 0.0286(13) 0.0003(9) 0.0022(9) 0.0000(10)
C7A 0.0287(12) 0.0236(11) 0.0257(13) 0.0030(9) 0.0027(10) -0.0003(10)
C8A 0.0261(12) 0.0273(12) 0.0253(13) 0.0055(9) -0.0055(10) -0.0045(10)
C9A 0.0185(11) 0.0256(12) 0.0363(14) 0.0016(9) 0.0025(10) -0.0075(10)
C10A 0.0203(11) 0.0251(11) 0.0279(12) 0.0022(9) 0.0057(9) -0.0030(10)
C12A 0.0418(15) 0.0535(17) 0.0307(14) -0.0064(13) 0.0075(12) 0.0085(13)
C14A 0.0298(13) 0.0469(16) 0.0350(15) 0.0078(11) 0.0011(11) 0.0061(12)
C16A 0.0217(12) 0.0458(16) 0.0472(16) -0.0046(11) 0.0072(11) -0.0060(13)
C18A 0.0172(11) 0.0231(11) 0.0226(12) 0.0011(8) 0.0004(9) 0.0027(9)
C19A 0.0262(12) 0.0230(12) 0.0398(14) -0.0037(9) 0.0124(11) 0.0034(11)
C20A 0.0303(13) 0.0199(12) 0.0454(15) -0.0003(9) 0.0122(11) -0.0009(11)
C21A 0.0228(11) 0.0247(12) 0.0266(12) 0.0049(9) 0.0054(10) 0.0023(10)
C22A 0.0235(11) 0.0246(11) 0.0250(12) -0.0011(9) 0.0052(9) 0.0047(10)
C23A 0.0244(11) 0.0200(11) 0.0239(12) -0.0022(9) 0.0008(9) 0.0008(9)
C25A 0.0309(13) 0.0324(13) 0.0319(13) 0.0033(10) 0.0120(11) 0.0038(11)
C26A 0.0188(11) 0.0317(12) 0.0230(12) -0.0008(9) 0.0005(9) 0.0063(10)
C28A 0.0380(15) 0.0428(15) 0.0313(14) -0.0098(12) -0.0016(11) -0.0039(12)
C29A 0.0427(15) 0.0367(14) 0.0281(14) -0.0022(12) 0.0048(11) -0.0033(11)
C30A 0.0306(13) 0.0400(14) 0.0364(14) 0.0034(11) 0.0072(11) 0.0010(12)
N1A 0.0162(9) 0.0255(10) 0.0237(10) 0.0004(7) 0.0021(7) 0.0016(8)
O11A 0.0347(9) 0.0438(10) 0.0282(9) -0.0004(8) 0.0003(7) 0.0078(8)
O13A 0.0313(9) 0.0430(10) 0.0317(9) 0.0080(8) -0.0073(7) -0.0044(8)
O15A 0.0191(8) 0.0415(10) 0.0409(10) -0.0019(7) 0.0003(7) -0.0027(8)
O17A 0.0227(8) 0.0339(9) 0.0322(9) -0.0029(7) 0.0079(7) 0.0040(7)
O24A 0.0345(9) 0.0252(9) 0.0404(10) 0.0022(7) 0.0176(8) -0.0011(7)
O27A 0.0264(9) 0.0499(11) 0.0360(10) -0.0033(8) 0.0026(7) -0.0075(8)

loop_
_atom_type_symbol
_atom_type_description
_atom_type_scat_dispersion_real
_atom_type_scat_dispersion_imag
_atom_type_scat_source
C C 0.0033 0.0016 'International Tables Vol C Tables 4.2.6.8 and 6.1.1.4'
H H 0.0000 0.0000 'International Tables Vol C Tables 4.2.6.8 and 6.1.1.4'
N N 0.0061 0.0033 'International Tables Vol C Tables 4.2.6.8 and 6.1.1.4'
O O 0.0106 0.0060 'International Tables Vol C Tables 4.2.6.8 and 6.1.1.4'

loop_
_geom_angle_atom_site_label_1
_geom_angle_atom_site_label_2
_geom_angle_atom_site_label_3
_geom_angle_site_symmetry_1
_geom_angle_site_symmetry_3
_geom_angle
_geom_angle_publ_flag
N1 C2 C3 . . 92.16(16) ?
O17 C2 C3 . . 136.14(19) ?
O17 C2 N1 . . 131.70(19) ?
C2 C3 H3 . . 111.2 ?
C2 C3 C4 . . 85.67(15) ?
C4 C3 H3 . . 111.2 ?
C26 C3 C2 . . 117.24(17) ?
C26 C3 H3 . . 111.2 ?
C26 C3 C4 . . 118.06(17) ?
C3 C4 H4 . . 111.6 ?
C18 C4 C3 . . 118.46(17) ?
C18 C4 H4 . . 111.6 ?
N1 C4 C3 . . 86.31(14) ?
N1 C4 H4 . . 111.6 ?
N1 C4 C18 . . 115.00(17) ?
C6 C5 C10 . . 122.39(19) ?
C6 C5 N1 . . 117.93(18) ?
C10 C5 N1 . . 119.68(19) ?
C5 C6 H6 . . 120.6 ?
C5 C6 C7 . . 118.77(19) ?
C7 C6 H6 . . 120.6 ?
C6 C7 C8 . . 120.36(19) ?
O11 C7 C6 . . 123.42(19) ?
O11 C7 C8 . . 116.21(18) ?
C7 C8 C9 . . 119.36(18) ?
O13 C8 C7 . . 120.31(19) ?
O13 C8 C9 . . 120.29(18) ?
C10 C9 C8 . . 121.06(19) ?
O15 C9 C8 . . 115.18(18) ?
O15 C9 C10 . . 123.8(2) ?
C5 C10 H10 . . 121.0 ?
C9 C10 C5 . . 117.9(2) ?
C9 C10 H10 . . 121.0 ?
H12A C12 H12B . . 109.5 ?
H12A C12 H12C . . 109.5 ?
H12B C12 H12C . . 109.5 ?
O11 C12 H12A . . 109.5 ?
O11 C12 H12B . . 109.5 ?
O11 C12 H12C . . 109.5 ?
H14A C14 H14B . . 109.5 ?
H14A C14 H14C . . 109.5 ?
H14B C14 H14C . . 109.5 ?
O13 C14 H14A . . 109.5 ?
O13 C14 H14B . . 109.5 ?
O13 C14 H14C . . 109.5 ?
H16A C16 H16B . . 109.5 ?
H16A C16 H16C . . 109.5 ?
H16B C16 H16C . . 109.5 ?
O15 C16 H16A . . 109.5 ?
O15 C16 H16B . . 109.5 ?
O15 C16 H16C . . 109.5 ?
C19 C18 C4 . . 120.71(18) ?
C23 C18 C4 . . 121.15(19) ?
C23 C18 C19 . . 118.1(2) ?
C18 C19 H19 . . 119.4 ?
C20 C19 C18 . . 121.22(19) ?
C20 C19 H19 . . 119.4 ?
C19 C20 H20 . . 120.1 ?
C19 C20 C21 . . 119.8(2) ?
C21 C20 H20 . . 120.1 ?
C22 C21 C20 . . 120.1(2) ?
O24 C21 C20 . . 115.69(19) ?
O24 C21 C22 . . 124.15(19) ?
C21 C22 H22 . . 120.4 ?
C21 C22 C23 . . 119.3(2) ?
C23 C22 H22 . . 120.4 ?
C18 C23 C22 . . 121.4(2) ?
C18 C23 H23 . . 119.3 ?
C22 C23 H23 . . 119.3 ?
H25A C25 H25B . . 109.5 ?
H25A C25 H25C . . 109.5 ?
H25B C25 H25C . . 109.5 ?
O24 C25 H25A . . 109.5 ?
O24 C25 H25B . . 109.5 ?
O24 C25 H25C . . 109.5 ?
C30 C26 C3 . . 135.1(2) ?
C30 C26 O27 . . 109.77(18) ?
O27 C26 C3 . . 115.08(17) ?
C29 C28 H28 . . 124.7 ?
C29 C28 O27 . . 110.6(2) ?
O27 C28 H28 . . 124.7 ?
C28 C29 H29 . . 126.8 ?
C28 C29 C30 . . 106.4(2) ?
C30 C29 H29 . . 126.8 ?
C26 C30 C29 . . 106.8(2) ?
C26 C30 H30 . . 126.6 ?
C29 C30 H30 . . 126.6 ?
C2 N1 C4 . . 95.79(15) ?
C2 N1 C5 . . 133.62(17) ?
C5 N1 C4 . . 130.46(17) ?
C7 O11 C12 . . 117.12(16) ?
C8 O13 C14 . . 113.77(17) ?
C9 O15 C16 . . 116.97(17) ?
C21 O24 C25 . . 117.15(18) ?
C28 O27 C26 . . 106.42(16) ?
N1A C2A C3A . . 92.05(16) ?
O17A C2A C3A . . 135.6(2) ?
O17A C2A N1A . . 132.3(2) ?
C2A C3A H3A . . 111.0 ?
C2A C3A C4A . . 85.79(15) ?
C4A C3A H3A . . 111.0 ?
C26A C3A C2A . . 118.24(18) ?
C26A C3A H3A . . 111.0 ?
C26A C3A C4A . . 117.50(18) ?
C3A C4A H4A . . 110.9 ?
C18A C4A C3A . . 119.68(18) ?
C18A C4A H4A . . 110.9 ?
N1A C4A C3A . . 86.26(15) ?
N1A C4A H4A . . 110.9 ?
N1A C4A C18A . . 116.01(17) ?
C6A C5A C10A . . 121.7(2) ?
C6A C5A N1A . . 118.44(18) ?
C10A C5A N1A . . 119.8(2) ?
C5A C6A H6A . . 120.4 ?
C5A C6A C7A . . 119.2(2) ?
C7A C6A H6A . . 120.4 ?
C8A C7A C6A . . 120.3(2) ?
O11A C7A C6A . . 123.8(2) ?
O11A C7A C8A . . 115.8(2) ?
C7A C8A C9A . . 119.6(2) ?
O13A C8A C7A . . 119.4(2) ?
O13A C8A C9A . . 120.7(2) ?
C10A C9A C8A . . 120.7(2) ?
O15A C9A C8A . . 115.5(2) ?
O15A C9A C10A . . 123.8(2) ?
C5A C10A H10A . . 120.8 ?
C9A C10A C5A . . 118.4(2) ?
C9A C10A H10A . . 120.8 ?
H12D C12A H12E . . 109.5 ?
H12D C12A H12F . . 109.5 ?
H12E C12A H12F . . 109.5 ?
O11A C12A H12D . . 109.5 ?
O11A C12A H12E . . 109.5 ?
O11A C12A H12F . . 109.5 ?
H14D C14A H14E . . 109.5 ?
H14D C14A H14F . . 109.5 ?
H14E C14A H14F . . 109.5 ?
O13A C14A H14D . . 109.5 ?
O13A C14A H14E . . 109.5 ?
O13A C14A H14F . . 109.5 ?
H16D C16A H16E . . 109.5 ?
H16D C16A H16F . . 109.5 ?
H16E C16A H16F . . 109.5 ?
O15A C16A H16D . . 109.5 ?
O15A C16A H16E . . 109.5 ?
O15A C16A H16F . . 109.5 ?
C19A C18A C4A . . 121.42(19) ?
C23A C18A C4A . . 120.67(19) ?
C23A C18A C19A . . 117.9(2) ?
C18A C19A H19A . . 119.3 ?
C20A C19A C18A . . 121.3(2) ?
C20A C19A H19A . . 119.3 ?
C19A C20A H20A . . 120.0 ?
C19A C20A C21A . . 120.0(2) ?
C21A C20A H20A . . 120.0 ?
C22A C21A C20A . . 119.8(2) ?
O24A C21A C20A . . 115.8(2) ?
O24A C21A C22A . . 124.3(2) ?
C21A C22A H22A . . 120.3 ?
C21A C22A C23A . . 119.4(2) ?
C23A C22A H22A . . 120.3 ?
C18A C23A H23A . . 119.2 ?
C22A C23A C18A . . 121.6(2) ?
C22A C23A H23A . . 119.2 ?
H25D C25A H25E . . 109.5 ?
H25D C25A H25F . . 109.5 ?
H25E C25A H25F . . 109.5 ?
O24A C25A H25D . . 109.5 ?
O24A C25A H25E . . 109.5 ?
O24A C25A H25F . . 109.5 ?
C30A C26A C3A . . 136.0(2) ?
C30A C26A O27A . . 110.0(2) ?
O27A C26A C3A . . 113.85(18) ?
C29A C28A H28A . . 124.9 ?
C29A C28A O27A . . 110.3(2) ?
O27A C28A H28A . . 124.9 ?
C28A C29A H29A . . 126.7 ?
C28A C29A C30A . . 106.7(2) ?
C30A C29A H29A . . 126.7 ?
C26A C30A C29A . . 106.5(2) ?
C26A C30A H30A . . 126.8 ?
C29A C30A H30A . . 126.8 ?
C2A N1A C4A . . 95.65(16) ?
C2A N1A C5A . . 134.43(18) ?
C5A N1A C4A . . 129.87(17) ?
C7A O11A C12A . . 117.18(18) ?
C8A O13A C14A . . 113.03(18) ?
C9A O15A C16A . . 116.93(18) ?
C21A O24A C25A . . 118.01(17) ?
C28A O27A C26A . . 106.54(18) ?

loop_
_geom_bond_atom_site_label_1
_geom_bond_atom_site_label_2
_geom_bond_site_symmetry_2
_geom_bond_distance
_geom_bond_publ_flag
C2 C3 . 1.537(3) ?
C2 N1 . 1.361(3) ?
C2 O17 . 1.211(2) ?
C3 H3 . 1.0000 ?
C3 C4 . 1.571(3) ?
C3 C26 . 1.469(3) ?
C4 H4 . 1.0000 ?
C4 C18 . 1.493(3) ?
C4 N1 . 1.485(2) ?
C5 C6 . 1.384(3) ?
C5 C10 . 1.388(3) ?
C5 N1 . 1.404(3) ?
C6 H6 . 0.9500 ?
C6 C7 . 1.389(3) ?
C7 C8 . 1.390(3) ?
C7 O11 . 1.358(2) ?
C8 C9 . 1.399(3) ?
C8 O13 . 1.379(2) ?
C9 C10 . 1.386(3) ?
C9 O15 . 1.360(2) ?
C10 H10 . 0.9500 ?
C12 H12A . 0.9800 ?
C12 H12B . 0.9800 ?
C12 H12C . 0.9800 ?
C12 O11 . 1.429(3) ?
C14 H14A . 0.9800 ?
C14 H14B . 0.9800 ?
C14 H14C . 0.9800 ?
C14 O13 . 1.426(3) ?
C16 H16A . 0.9800 ?
C16 H16B . 0.9800 ?
C16 H16C . 0.9800 ?
C16 O15 . 1.428(3) ?
C18 C19 . 1.394(3) ?
C18 C23 . 1.382(3) ?
C19 H19 . 0.9500 ?
C19 C20 . 1.376(3) ?
C20 H20 . 0.9500 ?
C20 C21 . 1.388(3) ?
C21 C22 . 1.380(3) ?
C21 O24 . 1.371(3) ?
C22 H22 . 0.9500 ?
C22 C23 . 1.393(3) ?
C23 H23 . 0.9500 ?
C25 H25A . 0.9800 ?
C25 H25B . 0.9800 ?
C25 H25C . 0.9800 ?
C25 O24 . 1.433(3) ?
C26 C30 . 1.337(3) ?
C26 O27 . 1.373(2) ?
C28 H28 . 0.9500 ?
C28 C29 . 1.331(3) ?
C28 O27 . 1.364(3) ?
C29 H29 . 0.9500 ?
C29 C30 . 1.429(3) ?
C30 H30 . 0.9500 ?
C2A C3A . 1.531(3) ?
C2A N1A . 1.364(3) ?
C2A O17A . 1.209(3) ?
C3A H3A . 1.0000 ?
C3A C4A . 1.569(3) ?
C3A C26A . 1.477(3) ?
C4A H4A . 1.0000 ?
C4A C18A . 1.492(3) ?
C4A N1A . 1.482(3) ?
C5A C6A . 1.382(3) ?
C5A C10A . 1.388(3) ?
C5A N1A . 1.409(3) ?
C6A H6A . 0.9500 ?
C6A C7A . 1.389(3) ?
C7A C8A . 1.383(3) ?
C7A O11A . 1.365(3) ?
C8A C9A . 1.396(3) ?
C8A O13A . 1.383(3) ?
C9A C10A . 1.386(3) ?
C9A O15A . 1.361(3) ?
C10A H10A . 0.9500 ?
C12A H12D . 0.9800 ?
C12A H12E . 0.9800 ?
C12A H12F . 0.9800 ?
C12A O11A . 1.422(3) ?
C14A H14D . 0.9800 ?
C14A H14E . 0.9800 ?
C14A H14F . 0.9800 ?
C14A O13A . 1.421(3) ?
C16A H16D . 0.9800 ?
C16A H16E . 0.9800 ?
C16A H16F . 0.9800 ?
C16A O15A . 1.422(3) ?
C18A C19A . 1.392(3) ?
C18A C23A . 1.385(3) ?
C19A H19A . 0.9500 ?
C19A C20A . 1.373(3) ?
C20A H20A . 0.9500 ?
C20A C21A . 1.386(3) ?
C21A C22A . 1.383(3) ?
C21A O24A . 1.362(3) ?
C22A H22A . 0.9500 ?
C22A C23A . 1.384(3) ?
C23A H23A . 0.9500 ?
C25A H25D . 0.9800 ?
C25A H25E . 0.9800 ?
C25A H25F . 0.9800 ?
C25A O24A . 1.425(3) ?
C26A C30A . 1.336(3) ?
C26A O27A . 1.367(3) ?
C28A H28A . 0.9500 ?
C28A C29A . 1.330(4) ?
C28A O27A . 1.365(3) ?
C29A H29A . 0.9500 ?
C29A C30A . 1.428(3) ?
C30A H30A . 0.9500 ?

loop_
_geom_hbond_atom_site_label_D
_geom_hbond_atom_site_label_H
_geom_hbond_atom_site_label_A
_geom_hbond_site_symmetry_A
_geom_hbond_distance_DH
_geom_hbond_distance_HA
_geom_hbond_distance_DA
_geom_hbond_angle_DHA
_geom_hbond_publ_flag
C10 H10 O17 . 0.95 2.50 3.103(3) 121.8 n
C12 H12C O11 3_656 0.98 2.48 3.171(3) 127.2 n
C12 H12C O13 3_656 0.98 2.55 3.482(3) 159.3 n
C22 H22 O24A 1_645 0.95 2.39 3.143(3) 136.3 n
C10A H10A O17A . 0.95 2.53 3.144(3) 122.6 n
C22A H22A O24 1_455 0.95 2.40 3.274(3) 152.6 n

loop_
_geom_torsion_atom_site_label_1
_geom_torsion_atom_site_label_2
_geom_torsion_atom_site_label_3
_geom_torsion_atom_site_label_4
_geom_torsion_site_symmetry_1
_geom_torsion_site_symmetry_2
_geom_torsion_site_symmetry_3
_geom_torsion_site_symmetry_4
_geom_torsion
_geom_torsion_publ_flag
C2 C3 C4 C18 . . . . -118.34(18) ?
C2 C3 C4 N1 . . . . -1.80(14) ?
C2 C3 C26 C30 . . . . 137.0(2) ?
C2 C3 C26 O27 . . . . -43.8(2) ?
C3 C2 N1 C4 . . . . -2.08(16) ?
C3 C2 N1 C5 . . . . -178.1(2) ?
C3 C4 C18 C19 . . . . 55.5(3) ?
C3 C4 C18 C23 . . . . -125.2(2) ?
C3 C4 N1 C2 . . . . 2.04(16) ?
C3 C4 N1 C5 . . . . 178.3(2) ?
C3 C26 C30 C29 . . . . 179.5(2) ?
C3 C26 O27 C28 . . . . -179.18(17) ?
C4 C3 C26 C30 . . . . -122.7(3) ?
C4 C3 C26 O27 . . . . 56.4(2) ?
C4 C18 C19 C20 . . . . 178.27(19) ?
C4 C18 C23 C22 . . . . -179.13(19) ?
C5 C6 C7 C8 . . . . -0.4(3) ?
C5 C6 C7 O11 . . . . -179.94(18) ?
C6 C5 C10 C9 . . . . -1.1(3) ?
C6 C5 N1 C2 . . . . 170.6(2) ?
C6 C5 N1 C4 . . . . -4.3(3) ?
C6 C7 C8 C9 . . . . -2.8(3) ?
C6 C7 C8 O13 . . . . 174.78(18) ?
C6 C7 O11 C12 . . . . -1.0(3) ?
C7 C8 C9 C10 . . . . 4.2(3) ?
C7 C8 C9 O15 . . . . -176.39(18) ?
C7 C8 O13 C14 . . . . 95.2(2) ?
C8 C7 O11 C12 . . . . 179.44(18) ?
C8 C9 C10 C5 . . . . -2.2(3) ?
C8 C9 O15 C16 . . . . 172.20(19) ?
C9 C8 O13 C14 . . . . -87.2(2) ?
C10 C5 C6 C7 . . . . 2.4(3) ?
C10 C5 N1 C2 . . . . -9.4(3) ?
C10 C5 N1 C4 . . . . 175.72(19) ?
C10 C9 O15 C16 . . . . -8.4(3) ?
C18 C4 N1 C2 . . . . 121.84(18) ?
C18 C4 N1 C5 . . . . -61.9(3) ?
C18 C19 C20 C21 . . . . 0.8(3) ?
C19 C18 C23 C22 . . . . 0.1(3) ?
C19 C20 C21 C22 . . . . 0.3(3) ?
C19 C20 C21 O24 . . . . -178.46(19) ?
C20 C21 C22 C23 . . . . -1.1(3) ?
C20 C21 O24 C25 . . . . -167.21(19) ?
C21 C22 C23 C18 . . . . 0.9(3) ?
C22 C21 O24 C25 . . . . 14.1(3) ?
C23 C18 C19 C20 . . . . -1.0(3) ?
C26 C3 C4 C18 . . . . 123.0(2) ?
C26 C3 C4 N1 . . . . -120.48(18) ?
C28 C29 C30 C26 . . . . -0.8(3) ?
C29 C28 O27 C26 . . . . -0.7(2) ?
C30 C26 O27 C28 . . . . 0.2(2) ?
N1 C2 C3 C4 . . . . 1.96(15) ?
N1 C2 C3 C26 . . . . 121.41(19) ?
N1 C4 C18 C19 . . . . -44.4(3) ?
N1 C4 C18 C23 . . . . 134.9(2) ?
N1 C5 C6 C7 . . . . -177.62(18) ?
N1 C5 C10 C9 . . . . 178.89(18) ?
O11 C7 C8 C9 . . . . 176.79(18) ?
O11 C7 C8 O13 . . . . -5.6(3) ?
O13 C8 C9 C10 . . . . -173.46(19) ?
O13 C8 C9 O15 . . . . 6.0(3) ?
O15 C9 C10 C5 . . . . 178.39(19) ?
O17 C2 C3 C4 . . . . -177.5(3) ?
O17 C2 C3 C26 . . . . -58.0(3) ?
O17 C2 N1 C4 . . . . 177.4(2) ?
O17 C2 N1 C5 . . . . 1.3(4) ?
O24 C21 C22 C23 . . . . 177.50(19) ?
O27 C26 C30 C29 . . . . 0.4(2) ?
O27 C28 C29 C30 . . . . 0.9(3) ?
C2A C3A C4A C18A . . . . 121.34(19) ?
C2A C3A C4A N1A . . . . 3.40(15) ?
C2A C3A C26A C30A . . . . 5.5(4) ?
C2A C3A C26A O27A . . . . 180.00(18) ?
C3A C2A N1A C4A . . . . 3.91(17) ?
C3A C2A N1A C5A . . . . -178.4(2) ?
C3A C4A C18A C19A . . . . -55.5(3) ?
C3A C4A C18A C23A . . . . 126.0(2) ?
C3A C4A N1A C2A . . . . -3.82(17) ?
C3A C4A N1A C5A . . . . 178.3(2) ?
C3A C26A C30A C29A . . . . 175.6(2) ?
C3A C26A O27A C28A . . . . -176.12(19) ?
C4A C3A C26A C30A . . . . -95.2(3) ?
C4A C3A C26A O27A . . . . 79.3(2) ?
C4A C18A C19A C20A . . . . -178.1(2) ?
C4A C18A C23A C22A . . . . 178.84(19) ?
C5A C6A C7A C8A . . . . -1.1(3) ?
C5A C6A C7A O11A . . . . 177.4(2) ?
C6A C5A C10A C9A . . . . 0.3(3) ?
C6A C5A N1A C2A . . . . -176.6(2) ?
C6A C5A N1A C4A . . . . 0.4(3) ?
C6A C7A C8A C9A . . . . 1.7(3) ?
C6A C7A C8A O13A . . . . 176.0(2) ?
C6A C7A O11A C12A . . . . -7.1(3) ?
C7A C8A C9A C10A . . . . -1.3(3) ?
C7A C8A C9A O15A . . . . 178.0(2) ?
C7A C8A O13A C14A . . . . 96.8(2) ?
C8A C7A O11A C12A . . . . 171.5(2) ?
C8A C9A C10A C5A . . . . 0.4(3) ?
C8A C9A O15A C16A . . . . -168.2(2) ?
C9A C8A O13A C14A . . . . -89.0(3) ?
C10A C5A C6A C7A . . . . 0.1(3) ?
C10A C5A N1A C2A . . . . 3.8(4) ?
C10A C5A N1A C4A . . . . -179.3(2) ?
C10A C9A O15A C16A . . . . 11.1(3) ?
C18A C4A N1A C2A . . . . -125.18(19) ?
C18A C4A N1A C5A . . . . 57.0(3) ?
C18A C19A C20A C21A . . . . 0.0(4) ?
C19A C18A C23A C22A . . . . 0.3(3) ?
C19A C20A C21A C22A . . . . -1.3(3) ?
C19A C20A C21A O24A . . . . 177.5(2) ?
C20A C21A C22A C23A . . . . 2.0(3) ?
C20A C21A O24A C25A . . . . 171.6(2) ?
C21A C22A C23A C18A . . . . -1.5(3) ?
C22A C21A O24A C25A . . . . -9.7(3) ?
C23A C18A C19A C20A . . . . 0.5(3) ?
C26A C3A C4A C18A . . . . -118.9(2) ?
C26A C3A C4A N1A . . . . 123.18(19) ?
C28A C29A C30A C26A . . . . -1.4(3) ?
C29A C28A O27A C26A . . . . -0.7(3) ?
C30A C26A O27A C28A . . . . -0.2(3) ?
N1A C2A C3A C4A . . . . -3.69(16) ?
N1A C2A C3A C26A . . . . -122.8(2) ?
N1A C4A C18A C19A . . . . 45.7(3) ?
N1A C4A C18A C23A . . . . -132.8(2) ?
N1A C5A C6A C7A . . . . -179.48(19) ?
N1A C5A C10A C9A . . . . 179.85(19) ?
O11A C7A C8A C9A . . . . -176.9(2) ?
O11A C7A C8A O13A . . . . -2.7(3) ?
O13A C8A C9A C10A . . . . -175.5(2) ?
O13A C8A C9A O15A . . . . 3.8(3) ?
O15A C9A C10A C5A . . . . -178.9(2) ?
O17A C2A C3A C4A . . . . 176.5(3) ?
O17A C2A C3A C26A . . . . 57.4(3) ?
O17A C2A N1A C4A . . . . -176.3(2) ?
O17A C2A N1A C5A . . . . 1.4(4) ?
O24A C21A C22A C23A . . . . -176.6(2) ?
O27A C26A C30A C29A . . . . 1.0(3) ?
O27A C28A C29A C30A . . . . 1.3(3) ?

_cod_database_fobs_code 2243462
